data_1539768
loop_
_publ_author_name
'Chi Lisheng'
'Huang, J.-S.'
'Zhang, H.-H.'
'Deng Shui-Quan'

_publ_section_title
;
 Synthesis and crystal structure of Mn Sm4 (Si O4)3 O
;
_journal_name_full 'Jiegon Huaxue'
_journal_page_first 113
_journal_page_last 116
_journal_volume 15
_journal_year 1996
_chemical_formula_sum 'Mn O10 Si3 Sm4'
_chemical_name_systematic 'Mn Sm4 (Si O4)3 O'
_space_group_IT_number 176
_symmetry_space_group_name_Hall '-P 6c'
_symmetry_space_group_name_H-M 'P 63/m'
_cell_angle_alpha 90
_cell_angle_beta 90
_cell_angle_gamma 120
_cell_formula_units_Z 2
_cell_length_a 9.444
_cell_length_b 9.444
_cell_length_c 6.829
_cell_volume 527.472
_citation_journal_id_ASTM JHUADF
_cod_data_source_file ChiLisheng_JHUADF_1996_1744.cif
_cod_data_source_block Mn1O10Si3Sm4
_cod_original_cell_volume 527.4724
_cod_original_formula_sum 'Mn1 O10 Si3 Sm4'
_cod_database_code 1539768

loop_
_symmetry_equiv_pos_as_xyz
x,y,z
x-y,x,z+1/2
-y,x-y,z
-x,-y,z+1/2
-x+y,-x,z
y,-x+y,z+1/2
-x,-y,-z
-x+y,-x,-z-1/2
y,-x+y,-z
x,y,-z-1/2
x-y,x,-z
-y,x-y,-z-1/2

loop_
_atom_site_label
_atom_site_type_symbol
_atom_site_fract_x
_atom_site_fract_y
_atom_site_fract_z
_atom_site_occupancy
_atom_site_U_iso_or_equiv
O1 O-2 0 0 -0.25 1 0.0
Si1 Si+4 0.6257 0.5974 0.25 1 0.0
Sm1 Sm+3 0.76885 0.75862 -0.25 1 0.0
O4 O-2 0.7441 0.657 0.063 0.5 0.0
O3 O-2 0.53 0.4 0.25 1 0.0
Mn1 Mn+2 0.6667 0.3333 0.0028 0.5 0.0
Sm2 Sm+3 0.6667 0.3333 0.0028 0.5 0.0
O2 O-2 0.4949 0.328 -0.25 1 0.0
